data_7708635
loop_
_publ_author_name
'Kama, Dumisani Vincent'
'Frei, Angelo'
'Brink, Alice'
'Braband, Henrik'
'Alberto, Roger'
'Roodt, Andreas'

_publ_section_title
;
 New approach for the synthesis of water soluble fac-[MI(CO)3]+
 bis(diarylphosphino)alkylamine complexes (M=99Tc, Re)
;
_journal_name_full 'Dalton Transactions'
_journal_paper_doi 10.1039/D1DT03234H
_journal_year 2021
_chemical_formula_moiety 'C34 H39 N O0.2 P2'
_chemical_formula_sum 'C34 H39 N O0.2 P2'
_chemical_formula_weight 526.80
_space_group_crystal_system triclinic
_space_group_IT_number 2
_space_group_name_Hall '-P 1'
_space_group_name_H-M_alt 'P -1'
_atom_sites_solution_hydrogens geom
_atom_sites_solution_primary dual
_audit_creation_date 2021-10-12
_audit_creation_method
;
Olex2 1.2
(compiled May 18 2018 14:05:52 for OlexSys, GUI svn.r5506)
;
_audit_update_record
;
2021-10-12 deposited with the CCDC.	2021-10-20 downloaded from the CCDC.
;
_cell_angle_alpha 75.985(5)
_cell_angle_beta 69.761(5)
_cell_angle_gamma 67.446(5)
_cell_formula_units_Z 2
_cell_length_a 10.145(5)
_cell_length_b 12.466(5)
_cell_length_c 13.495(5)
_cell_measurement_reflns_used 3873
_cell_measurement_temperature 293(2)
_cell_measurement_theta_max 24.512
_cell_measurement_theta_min 3.999
_cell_volume 1467.0(11)
_computing_cell_refinement 'SAINT v8.34A (Bruker, 2013)'
_computing_data_reduction 'SAINT v8.34A (Bruker, 2013)'
_computing_molecular_graphics 'Olex2 (Dolomanov et al., 2009)'
_computing_publication_material 'Olex2 (Dolomanov et al., 2009)'
_computing_structure_refinement 'ShelXL (Sheldrick, 2015)'
_computing_structure_solution 'ShelXD (Sheldrick, 2008)'
_diffrn_ambient_temperature 293(2)
_diffrn_measured_fraction_theta_full 0.992
_diffrn_measured_fraction_theta_max 0.984
_diffrn_measurement_device_type 'Bruker APEX-II CCD'
_diffrn_measurement_method '\f and \w scans'
_diffrn_radiation_type MoK\a
_diffrn_radiation_wavelength 0.71069
_diffrn_reflns_av_R_equivalents 0.0782
_diffrn_reflns_av_unetI/netI 0.0943
_diffrn_reflns_Laue_measured_fraction_full 0.992
_diffrn_reflns_Laue_measured_fraction_max 0.984
_diffrn_reflns_limit_h_max 13
_diffrn_reflns_limit_h_min -9
_diffrn_reflns_limit_k_max 16
_diffrn_reflns_limit_k_min -15
_diffrn_reflns_limit_l_max 18
_diffrn_reflns_limit_l_min -18
_diffrn_reflns_number 28068
_diffrn_reflns_point_group_measured_fraction_full 0.992
_diffrn_reflns_point_group_measured_fraction_max 0.984
_diffrn_reflns_theta_full 25.240
_diffrn_reflns_theta_max 28.502
_diffrn_reflns_theta_min 4.535
_diffrn_standards_number 0
_exptl_absorpt_coefficient_mu 0.172
_exptl_absorpt_correction_T_max 0.7457
_exptl_absorpt_correction_T_min 0.6940
_exptl_absorpt_correction_type multi-scan
_exptl_absorpt_process_details
;
SADABS-2014/5 (Bruker,2014) was used for absorption correction.
wR2(int) was 0.0831 before and 0.0716 after correction.
The Ratio of minimum to maximum transmission is 0.9307.
The \l/2 correction factor is 0.00150.
;
_exptl_crystal_colour colourless
_exptl_crystal_colour_primary colourless
_exptl_crystal_density_diffrn 1.193
_exptl_crystal_description Cuboid
_exptl_crystal_F_000 563
_exptl_crystal_size_max 0.399
_exptl_crystal_size_mid 0.164
_exptl_crystal_size_min 0.154
_refine_diff_density_max 0.306
_refine_diff_density_min -0.350
_refine_diff_density_rms 0.065
_refine_ls_extinction_method none
_refine_ls_goodness_of_fit_ref 1.034
_refine_ls_hydrogen_treatment constr
_refine_ls_matrix_type full
_refine_ls_number_parameters 347
_refine_ls_number_reflns 7324
_refine_ls_number_restraints 0
_refine_ls_restrained_S_all 1.034
_refine_ls_R_factor_all 0.0971
_refine_ls_R_factor_gt 0.0536
_refine_ls_shift/su_max 0.001
_refine_ls_shift/su_mean 0.000
_refine_ls_structure_factor_coef Fsqd
_refine_ls_weighting_details 'w=1/[\s^2^(Fo^2^)+(0.0505P)^2^+0.1665P] where P=(Fo^2^+2Fc^2^)/3'
_refine_ls_weighting_scheme calc
_refine_ls_wR_factor_gt 0.1150
_refine_ls_wR_factor_ref 0.1332
_reflns_Friedel_coverage 0.000
_reflns_number_gt 4738
_reflns_number_total 7324
_reflns_threshold_expression 'I > 2\s(I)'
_cod_data_source_file d1dt03234h2.cif
_cod_data_source_block 17dtk17_0m
_cod_original_formula_sum 'C34 H39 N O0.20 P2'
_cod_database_code 7708635
_shelx_shelxl_version_number 2018/3
_shelx_space_group_comment
;
The symmetry employed for this shelxl refinement is uniquely defined
by the following loop, which should always be used as a source of
symmetry information in preference to the above space-group names.
They are only intended as comments.
;
_olex2_refinement_description
;
1. Fixed Uiso
 At 1.2 times of:
  All C(H) groups, All C(H,H) groups
 At 1.5 times of:
  All C(H,H,H) groups
2. Others
 Fixed Sof: O1(0.2)
3.a Ternary CH refined with riding coordinates:
 C1(H1)
3.b Secondary CH2 refined with riding coordinates:
 C2(H2A,H2B), C3(H3A,H3B), C4(H4A,H4B), C5(H5A,H5B), C6(H6A,H6B)
3.c Aromatic/amide H refined with riding coordinates:
 C46(H46), C45(H45), C43(H43), C42(H42), C36(H36), C35(H35), C33(H33),
 C32(H32), C16(H16), C15(H15), C13(H13), C12(H12), C26(H26), C25(H25), C23(H23),
  C22(H22)
3.d Idealised Me refined as rotating group:
 C47(H47A,H47B,H47C), C37(H37A,H37B,H37C), C17(H17A,H17B,H17C), C27(H27A,H27B,
 H27C)
;
_olex2_submission_special_instructions 'No special instructions were received'

loop_
_space_group_symop_operation_xyz
'x, y, z'
'-x, -y, -z'

loop_
_atom_site_label
_atom_site_type_symbol
_atom_site_fract_x
_atom_site_fract_y
_atom_site_fract_z
_atom_site_U_iso_or_equiv
_atom_site_adp_type
_atom_site_occupancy
_atom_site_site_symmetry_order
_atom_site_calc_flag
_atom_site_refinement_flags_posn
_atom_site_refinement_flags_adp
_atom_site_refinement_flags_occupancy
_atom_site_disorder_assembly
_atom_site_disorder_group
C1 C 0.3488(2) 0.35437(17) 0.67732(15) 0.0201(4) Uani 1 1 d . . . . .
H1 H 0.426875 0.388800 0.662416 0.024 Uiso 1 1 calc R . . . .
C2 C 0.2012(2) 0.45394(19) 0.69906(17) 0.0279(5) Uani 1 1 d . . . . .
H2A H 0.189159 0.488071 0.760350 0.033 Uiso 1 1 calc R . . . .
H2B H 0.120372 0.423196 0.715755 0.033 Uiso 1 1 calc R . . . .
C3 C 0.1929(3) 0.5486(2) 0.60344(18) 0.0351(6) Uani 1 1 d . . . . .
H3A H 0.095193 0.607919 0.618131 0.042 Uiso 1 1 calc R . . . .
H3B H 0.265998 0.585938 0.592084 0.042 Uiso 1 1 calc R . . . .
C4 C 0.2216(3) 0.4981(2) 0.50294(19) 0.0405(6) Uani 1 1 d . . . . .
H4A H 0.142127 0.468864 0.510967 0.049 Uiso 1 1 calc R . . . .
H4B H 0.222607 0.559234 0.442747 0.049 Uiso 1 1 calc R . . . .
C5 C 0.3685(3) 0.4000(2) 0.48221(17) 0.0300(5) Uani 1 1 d . . . . .
H5A H 0.448543 0.431057 0.467518 0.036 Uiso 1 1 calc R . . . .
H5B H 0.382778 0.366601 0.419884 0.036 Uiso 1 1 calc R . . . .
C6 C 0.3754(2) 0.30426(19) 0.57705(16) 0.0261(5) Uani 1 1 d . . . . .
H6A H 0.300519 0.268724 0.588378 0.031 Uiso 1 1 calc R . . . .
H6B H 0.472139 0.243878 0.562097 0.031 Uiso 1 1 calc R . . . .
C41 C 0.4279(2) 0.40440(18) 0.87138(15) 0.0200(4) Uani 1 1 d . . . . .
C46 C 0.3398(2) 0.43226(18) 0.97298(16) 0.0221(5) Uani 1 1 d . . . . .
H46 H 0.311363 0.374311 1.024350 0.027 Uiso 1 1 calc R . . . .
C45 C 0.2939(2) 0.54402(19) 0.99902(17) 0.0243(5) Uani 1 1 d . . . . .
H45 H 0.235337 0.559783 1.067529 0.029 Uiso 1 1 calc R . . . .
C44 C 0.3336(2) 0.63316(18) 0.92494(16) 0.0214(5) Uani 1 1 d . . . . .
C43 C 0.4220(2) 0.60581(18) 0.82380(16) 0.0237(5) Uani 1 1 d . . . . .
H43 H 0.450417 0.664013 0.772744 0.028 Uiso 1 1 calc R . . . .
C42 C 0.4689(2) 0.49399(18) 0.79720(16) 0.0225(5) Uani 1 1 d . . . . .
H42 H 0.528563 0.478269 0.728896 0.027 Uiso 1 1 calc R . . . .
C47 C 0.2858(2) 0.75514(18) 0.95245(17) 0.0269(5) Uani 1 1 d . . . . .
H47A H 0.189597 0.772472 1.003718 0.040 Uiso 1 1 calc GR . . . .
H47B H 0.280872 0.810363 0.889305 0.040 Uiso 1 1 calc GR . . . .
H47C H 0.356535 0.760330 0.981875 0.040 Uiso 1 1 calc GR . . . .
C31 C 0.6583(2) 0.23027(18) 0.74883(16) 0.0221(5) Uani 1 1 d . . . . .
C36 C 0.7650(2) 0.26843(19) 0.75914(16) 0.0254(5) Uani 1 1 d . . . . .
H36 H 0.739259 0.314823 0.811918 0.030 Uiso 1 1 calc R . . . .
C35 C 0.9085(2) 0.2383(2) 0.69200(17) 0.0278(5) Uani 1 1 d . . . . .
H35 H 0.977994 0.263859 0.701129 0.033 Uiso 1 1 calc R . . . .
C34 C 0.9505(2) 0.17120(19) 0.61205(17) 0.0266(5) Uani 1 1 d . . . . .
C33 C 0.8452(2) 0.1327(2) 0.60141(17) 0.0286(5) Uani 1 1 d . . . . .
H33 H 0.871142 0.087385 0.547760 0.034 Uiso 1 1 calc R . . . .
C32 C 0.7025(2) 0.16065(19) 0.66921(16) 0.0253(5) Uani 1 1 d . . . . .
H32 H 0.634682 0.132276 0.661423 0.030 Uiso 1 1 calc R . . . .
C37 C 1.1068(2) 0.1392(2) 0.53833(19) 0.0395(6) Uani 1 1 d . . . . .
H37A H 1.164126 0.062175 0.563039 0.059 Uiso 1 1 calc GR . . . .
H37B H 1.151868 0.194643 0.537303 0.059 Uiso 1 1 calc GR . . . .
H37C H 1.103713 0.140277 0.467771 0.059 Uiso 1 1 calc GR . . . .
C11 C 0.4102(2) 0.02632(18) 0.78819(15) 0.0205(4) Uani 1 1 d . . . . .
C16 C 0.5021(2) -0.02953(18) 0.85517(16) 0.0236(5) Uani 1 1 d . . . . .
H16 H 0.486473 0.004312 0.914329 0.028 Uiso 1 1 calc R . . . .
C15 C 0.6154(2) -0.13384(18) 0.83503(16) 0.0238(5) Uani 1 1 d . . . . .
H15 H 0.675222 -0.169153 0.880704 0.029 Uiso 1 1 calc R . . . .
C14 C 0.6419(2) -0.18743(18) 0.74751(16) 0.0232(5) Uani 1 1 d . . . . .
C13 C 0.5517(2) -0.13177(19) 0.68055(16) 0.0246(5) Uani 1 1 d . . . . .
H13 H 0.568246 -0.165371 0.621016 0.029 Uiso 1 1 calc R . . . .
C12 C 0.4372(2) -0.02689(18) 0.70063(16) 0.0235(5) Uani 1 1 d . . . . .
H12 H 0.377572 0.008358 0.654794 0.028 Uiso 1 1 calc R . . . .
C17 C 0.7613(2) -0.3041(2) 0.72958(18) 0.0318(5) Uani 1 1 d . . . . .
H17A H 0.844268 -0.307975 0.750859 0.048 Uiso 1 1 calc GR . . . .
H17B H 0.793286 -0.313317 0.655470 0.048 Uiso 1 1 calc GR . . . .
H17C H 0.722757 -0.365416 0.770964 0.048 Uiso 1 1 calc GR . . . .
C21 C 0.1786(2) 0.16609(18) 0.94444(16) 0.0228(5) Uani 1 1 d . . . . .
C26 C 0.1659(2) 0.06217(19) 1.01004(17) 0.0304(5) Uani 1 1 d . . . . .
H26 H 0.214795 -0.008753 0.982164 0.036 Uiso 1 1 calc R . . . .
C25 C 0.0821(2) 0.0637(2) 1.11505(18) 0.0313(5) Uani 1 1 d . . . . .
H25 H 0.075335 -0.006420 1.156676 0.038 Uiso 1 1 calc R . . . .
C24 C 0.0078(2) 0.1670(2) 1.15995(17) 0.0271(5) Uani 1 1 d . . . . .
C23 C 0.0203(2) 0.26993(19) 1.09518(17) 0.0257(5) Uani 1 1 d . . . . .
H23 H -0.028602 0.340544 1.123585 0.031 Uiso 1 1 calc R . . . .
C22 C 0.1035(2) 0.27002(18) 0.98961(16) 0.0221(5) Uani 1 1 d . . . . .
H22 H 0.109362 0.340422 0.948273 0.027 Uiso 1 1 calc R . . . .
C27 C -0.0847(3) 0.1672(2) 1.27455(18) 0.0400(6) Uani 1 1 d . . . . .
H27A H -0.138982 0.113778 1.291028 0.060 Uiso 1 1 calc GR . . . .
H27B H -0.153246 0.244645 1.285806 0.060 Uiso 1 1 calc GR . . . .
H27C H -0.020737 0.143326 1.319869 0.060 Uiso 1 1 calc GR . . . .
N1 N 0.36175(18) 0.26541(14) 0.77205(12) 0.0193(4) Uani 1 1 d . . . . .
P2 P 0.47510(6) 0.25389(5) 0.84668(4) 0.02022(14) Uani 1 1 d . . . . .
P1 P 0.26561(6) 0.16965(5) 0.80166(4) 0.02302(15) Uani 1 1 d . . . . .
O1 O 0.1758(10) 0.1853(9) 0.7495(7) 0.055(3) Uani 0.2 1 d . . P . .

loop_
_atom_site_aniso_label
_atom_site_aniso_U_11
_atom_site_aniso_U_22
_atom_site_aniso_U_33
_atom_site_aniso_U_23
_atom_site_aniso_U_13
_atom_site_aniso_U_12
C1 0.0256(11) 0.0154(11) 0.0199(10) -0.0010(9) -0.0078(9) -0.0070(9)
C2 0.0293(12) 0.0238(12) 0.0260(12) -0.0026(10) -0.0053(10) -0.0066(10)
C3 0.0329(13) 0.0222(13) 0.0367(14) 0.0026(11) -0.0090(11) 0.0007(10)
C4 0.0457(15) 0.0408(16) 0.0308(13) 0.0090(12) -0.0183(12) -0.0111(13)
C5 0.0420(14) 0.0297(13) 0.0229(12) -0.0013(10) -0.0113(10) -0.0159(11)
C6 0.0356(13) 0.0204(12) 0.0245(11) -0.0024(9) -0.0105(10) -0.0101(10)
C41 0.0260(11) 0.0179(11) 0.0201(10) -0.0009(9) -0.0097(9) -0.0094(9)
C46 0.0315(12) 0.0188(11) 0.0200(11) 0.0004(9) -0.0081(9) -0.0133(10)
C45 0.0290(12) 0.0236(12) 0.0211(11) -0.0052(9) -0.0060(9) -0.0093(10)
C44 0.0252(11) 0.0170(11) 0.0271(12) -0.0020(9) -0.0124(9) -0.0084(9)
C43 0.0319(12) 0.0200(12) 0.0231(11) 0.0018(9) -0.0089(9) -0.0144(10)
C42 0.0321(12) 0.0195(11) 0.0191(10) -0.0036(9) -0.0052(9) -0.0129(10)
C47 0.0341(12) 0.0205(12) 0.0298(12) -0.0048(10) -0.0100(10) -0.0110(10)
C31 0.0288(11) 0.0172(11) 0.0224(11) 0.0018(9) -0.0108(9) -0.0092(9)
C36 0.0345(12) 0.0237(12) 0.0238(11) -0.0013(9) -0.0115(10) -0.0139(10)
C35 0.0298(12) 0.0289(13) 0.0307(12) 0.0041(10) -0.0136(10) -0.0163(10)
C34 0.0274(12) 0.0272(13) 0.0260(12) 0.0017(10) -0.0092(9) -0.0112(10)
C33 0.0314(12) 0.0278(13) 0.0282(12) -0.0081(10) -0.0066(10) -0.0104(10)
C32 0.0276(12) 0.0231(12) 0.0294(12) -0.0055(10) -0.0093(10) -0.0104(10)
C37 0.0303(13) 0.0488(17) 0.0387(14) -0.0051(13) -0.0057(11) -0.0161(12)
C11 0.0261(11) 0.0176(11) 0.0200(10) -0.0009(9) -0.0046(9) -0.0121(9)
C16 0.0344(12) 0.0202(11) 0.0205(11) -0.0046(9) -0.0055(9) -0.0142(10)
C15 0.0281(12) 0.0207(12) 0.0247(11) 0.0008(9) -0.0087(9) -0.0115(10)
C14 0.0233(11) 0.0190(11) 0.0241(11) -0.0018(9) -0.0012(9) -0.0089(9)
C13 0.0309(12) 0.0226(12) 0.0213(11) -0.0076(9) -0.0034(9) -0.0106(10)
C12 0.0309(12) 0.0203(11) 0.0218(11) 0.0000(9) -0.0086(9) -0.0117(10)
C17 0.0294(12) 0.0280(13) 0.0318(13) -0.0065(11) -0.0045(10) -0.0048(10)
C21 0.0236(11) 0.0190(11) 0.0269(11) -0.0035(9) -0.0058(9) -0.0092(9)
C26 0.0356(13) 0.0184(12) 0.0312(13) -0.0057(10) -0.0001(10) -0.0093(10)
C25 0.0354(13) 0.0220(12) 0.0320(13) 0.0006(10) -0.0033(10) -0.0126(10)
C24 0.0249(12) 0.0268(13) 0.0277(12) -0.0046(10) -0.0060(9) -0.0072(10)
C23 0.0232(11) 0.0224(12) 0.0324(12) -0.0117(10) -0.0075(10) -0.0036(9)
C22 0.0221(11) 0.0185(11) 0.0267(11) -0.0023(9) -0.0073(9) -0.0076(9)
C27 0.0406(14) 0.0410(16) 0.0303(13) -0.0070(12) -0.0017(11) -0.0107(12)
N1 0.0261(9) 0.0153(9) 0.0184(9) 0.0006(7) -0.0081(7) -0.0090(7)
P2 0.0279(3) 0.0161(3) 0.0195(3) -0.0015(2) -0.0078(2) -0.0097(2)
P1 0.0269(3) 0.0176(3) 0.0256(3) -0.0043(2) -0.0043(2) -0.0102(2)
O1 0.068(6) 0.064(7) 0.061(6) 0.007(5) -0.046(5) -0.035(6)

loop_
_atom_type_symbol
_atom_type_description
_atom_type_scat_dispersion_real
_atom_type_scat_dispersion_imag
_atom_type_scat_source
C C 0.0033 0.0016 'International Tables Vol C Tables 4.2.6.8 and 6.1.1.4'
H H 0.0000 0.0000 'International Tables Vol C Tables 4.2.6.8 and 6.1.1.4'
N N 0.0061 0.0033 'International Tables Vol C Tables 4.2.6.8 and 6.1.1.4'
O O 0.0106 0.0060 'International Tables Vol C Tables 4.2.6.8 and 6.1.1.4'
P P 0.1023 0.0942 'International Tables Vol C Tables 4.2.6.8 and 6.1.1.4'

loop_
_geom_angle_atom_site_label_1
_geom_angle_atom_site_label_2
_geom_angle_atom_site_label_3
_geom_angle
_geom_angle_site_symmetry_1
_geom_angle_site_symmetry_3
_geom_angle_publ_flag
C2 C1 H1 106.7 . . ?
C2 C1 C6 110.47(17) . . ?
C6 C1 H1 106.7 . . ?
N1 C1 H1 106.7 . . ?
N1 C1 C2 111.90(16) . . ?
N1 C1 C6 114.03(16) . . ?
C1 C2 H2A 109.3 . . ?
C1 C2 H2B 109.3 . . ?
C1 C2 C3 111.48(17) . . ?
H2A C2 H2B 108.0 . . ?
C3 C2 H2A 109.3 . . ?
C3 C2 H2B 109.3 . . ?
C2 C3 H3A 109.3 . . ?
C2 C3 H3B 109.3 . . ?
H3A C3 H3B 108.0 . . ?
C4 C3 C2 111.52(19) . . ?
C4 C3 H3A 109.3 . . ?
C4 C3 H3B 109.3 . . ?
C3 C4 H4A 109.6 . . ?
C3 C4 H4B 109.6 . . ?
H4A C4 H4B 108.1 . . ?
C5 C4 C3 110.5(2) . . ?
C5 C4 H4A 109.6 . . ?
C5 C4 H4B 109.6 . . ?
C4 C5 H5A 109.3 . . ?
C4 C5 H5B 109.3 . . ?
C4 C5 C6 111.56(18) . . ?
H5A C5 H5B 108.0 . . ?
C6 C5 H5A 109.3 . . ?
C6 C5 H5B 109.3 . . ?
C1 C6 C5 110.75(17) . . ?
C1 C6 H6A 109.5 . . ?
C1 C6 H6B 109.5 . . ?
C5 C6 H6A 109.5 . . ?
C5 C6 H6B 109.5 . . ?
H6A C6 H6B 108.1 . . ?
C46 C41 C42 117.22(19) . . ?
C46 C41 P2 116.74(14) . . ?
C42 C41 P2 126.02(15) . . ?
C41 C46 H46 119.3 . . ?
C45 C46 C41 121.46(18) . . ?
C45 C46 H46 119.3 . . ?
C46 C45 H45 119.4 . . ?
C46 C45 C44 121.24(19) . . ?
C44 C45 H45 119.4 . . ?
C45 C44 C43 117.58(19) . . ?
C45 C44 C47 121.86(19) . . ?
C43 C44 C47 120.55(18) . . ?
C44 C43 H43 119.2 . . ?
C42 C43 C44 121.53(18) . . ?
C42 C43 H43 119.2 . . ?
C41 C42 H42 119.5 . . ?
C43 C42 C41 120.97(19) . . ?
C43 C42 H42 119.5 . . ?
C44 C47 H47A 109.5 . . ?
C44 C47 H47B 109.5 . . ?
C44 C47 H47C 109.5 . . ?
H47A C47 H47B 109.5 . . ?
H47A C47 H47C 109.5 . . ?
H47B C47 H47C 109.5 . . ?
C36 C31 P2 121.55(16) . . ?
C32 C31 C36 117.28(19) . . ?
C32 C31 P2 120.68(15) . . ?
C31 C36 H36 119.5 . . ?
C35 C36 C31 121.0(2) . . ?
C35 C36 H36 119.5 . . ?
C36 C35 H35 119.4 . . ?
C34 C35 C36 121.29(19) . . ?
C34 C35 H35 119.4 . . ?
C35 C34 C33 118.07(19) . . ?
C35 C34 C37 121.23(19) . . ?
C33 C34 C37 120.7(2) . . ?
C34 C33 H33 119.5 . . ?
C32 C33 C34 121.0(2) . . ?
C32 C33 H33 119.5 . . ?
C31 C32 H32 119.3 . . ?
C33 C32 C31 121.33(19) . . ?
C33 C32 H32 119.3 . . ?
C34 C37 H37A 109.5 . . ?
C34 C37 H37B 109.5 . . ?
C34 C37 H37C 109.5 . . ?
H37A C37 H37B 109.5 . . ?
H37A C37 H37C 109.5 . . ?
H37B C37 H37C 109.5 . . ?
C16 C11 P1 124.79(16) . . ?
C12 C11 C16 117.7(2) . . ?
C12 C11 P1 117.31(16) . . ?
C11 C16 H16 119.5 . . ?
C15 C16 C11 121.1(2) . . ?
C15 C16 H16 119.5 . . ?
C16 C15 H15 119.4 . . ?
C16 C15 C14 121.2(2) . . ?
C14 C15 H15 119.4 . . ?
C15 C14 C17 120.5(2) . . ?
C13 C14 C15 117.9(2) . . ?
C13 C14 C17 121.6(2) . . ?
C14 C13 H13 119.4 . . ?
C14 C13 C12 121.2(2) . . ?
C12 C13 H13 119.4 . . ?
C11 C12 H12 119.5 . . ?
C13 C12 C11 120.9(2) . . ?
C13 C12 H12 119.5 . . ?
C14 C17 H17A 109.5 . . ?
C14 C17 H17B 109.5 . . ?
C14 C17 H17C 109.5 . . ?
H17A C17 H17B 109.5 . . ?
H17A C17 H17C 109.5 . . ?
H17B C17 H17C 109.5 . . ?
C26 C21 P1 121.85(16) . . ?
C22 C21 C26 117.44(19) . . ?
C22 C21 P1 120.09(16) . . ?
C21 C26 H26 119.5 . . ?
C25 C26 C21 121.0(2) . . ?
C25 C26 H26 119.5 . . ?
C26 C25 H25 119.3 . . ?
C26 C25 C24 121.5(2) . . ?
C24 C25 H25 119.3 . . ?
C25 C24 C23 117.6(2) . . ?
C25 C24 C27 120.8(2) . . ?
C23 C24 C27 121.6(2) . . ?
C24 C23 H23 119.2 . . ?
C22 C23 C24 121.7(2) . . ?
C22 C23 H23 119.2 . . ?
C21 C22 H22 119.6 . . ?
C23 C22 C21 120.80(19) . . ?
C23 C22 H22 119.6 . . ?
C24 C27 H27A 109.5 . . ?
C24 C27 H27B 109.5 . . ?
C24 C27 H27C 109.5 . . ?
H27A C27 H27B 109.5 . . ?
H27A C27 H27C 109.5 . . ?
H27B C27 H27C 109.5 . . ?
C1 N1 P2 121.69(12) . . ?
C1 N1 P1 117.49(12) . . ?
P1 N1 P2 120.76(10) . . ?
C31 P2 C41 101.71(9) . . ?
N1 P2 C41 104.33(9) . . ?
N1 P2 C31 103.08(9) . . ?
C21 P1 C11 103.65(10) . . ?
N1 P1 C11 104.25(9) . . ?
N1 P1 C21 104.34(8) . . ?
O1 P1 C11 110.9(5) . . ?
O1 P1 C21 113.1(4) . . ?
O1 P1 N1 119.1(4) . . ?

loop_
_geom_bond_atom_site_label_1
_geom_bond_atom_site_label_2
_geom_bond_distance
_geom_bond_site_symmetry_2
_geom_bond_publ_flag
C1 H1 0.9800 . ?
C1 C2 1.522(3) . ?
C1 C6 1.524(3) . ?
C1 N1 1.483(2) . ?
C2 H2A 0.9700 . ?
C2 H2B 0.9700 . ?
C2 C3 1.525(3) . ?
C3 H3A 0.9700 . ?
C3 H3B 0.9700 . ?
C3 C4 1.523(3) . ?
C4 H4A 0.9700 . ?
C4 H4B 0.9700 . ?
C4 C5 1.508(3) . ?
C5 H5A 0.9700 . ?
C5 H5B 0.9700 . ?
C5 C6 1.525(3) . ?
C6 H6A 0.9700 . ?
C6 H6B 0.9700 . ?
C41 C46 1.394(3) . ?
C41 C42 1.396(3) . ?
C41 P2 1.834(2) . ?
C46 H46 0.9300 . ?
C46 C45 1.381(3) . ?
C45 H45 0.9300 . ?
C45 C44 1.387(3) . ?
C44 C43 1.388(3) . ?
C44 C47 1.506(3) . ?
C43 H43 0.9300 . ?
C43 C42 1.383(3) . ?
C42 H42 0.9300 . ?
C47 H47A 0.9600 . ?
C47 H47B 0.9600 . ?
C47 H47C 0.9600 . ?
C31 C36 1.396(3) . ?
C31 C32 1.389(3) . ?
C31 P2 1.832(2) . ?
C36 H36 0.9300 . ?
C36 C35 1.384(3) . ?
C35 H35 0.9300 . ?
C35 C34 1.375(3) . ?
C34 C33 1.387(3) . ?
C34 C37 1.509(3) . ?
C33 H33 0.9300 . ?
C33 C32 1.380(3) . ?
C32 H32 0.9300 . ?
C37 H37A 0.9600 . ?
C37 H37B 0.9600 . ?
C37 H37C 0.9600 . ?
C11 C16 1.397(3) . ?
C11 C12 1.388(3) . ?
C11 P1 1.828(2) . ?
C16 H16 0.9300 . ?
C16 C15 1.376(3) . ?
C15 H15 0.9300 . ?
C15 C14 1.392(3) . ?
C14 C13 1.384(3) . ?
C14 C17 1.502(3) . ?
C13 H13 0.9300 . ?
C13 C12 1.386(3) . ?
C12 H12 0.9300 . ?
C17 H17A 0.9600 . ?
C17 H17B 0.9600 . ?
C17 H17C 0.9600 . ?
C21 C26 1.404(3) . ?
C21 C22 1.391(3) . ?
C21 P1 1.818(2) . ?
C26 H26 0.9300 . ?
C26 C25 1.378(3) . ?
C25 H25 0.9300 . ?
C25 C24 1.383(3) . ?
C24 C23 1.390(3) . ?
C24 C27 1.506(3) . ?
C23 H23 0.9300 . ?
C23 C22 1.382(3) . ?
C22 H22 0.9300 . ?
C27 H27A 0.9600 . ?
C27 H27B 0.9600 . ?
C27 H27C 0.9600 . ?
N1 P2 1.7209(18) . ?
N1 P1 1.7113(16) . ?
P1 O1 1.267(8) . ?

loop_
_geom_torsion_atom_site_label_1
_geom_torsion_atom_site_label_2
_geom_torsion_atom_site_label_3
_geom_torsion_atom_site_label_4
_geom_torsion
_geom_torsion_site_symmetry_1
_geom_torsion_site_symmetry_2
_geom_torsion_site_symmetry_3
_geom_torsion_site_symmetry_4
_geom_torsion_publ_flag
C1 C2 C3 C4 55.1(2) . . . . ?
C1 N1 P2 C41 48.76(16) . . . . ?
C1 N1 P2 C31 -57.16(16) . . . . ?
C1 N1 P1 C11 116.94(15) . . . . ?
C1 N1 P1 C21 -134.62(15) . . . . ?
C1 N1 P1 O1 -7.3(6) . . . . ?
C2 C1 C6 C5 56.1(2) . . . . ?
C2 C1 N1 P2 -106.14(18) . . . . ?
C2 C1 N1 P1 76.63(19) . . . . ?
C2 C3 C4 C5 -55.2(3) . . . . ?
C3 C4 C5 C6 56.4(2) . . . . ?
C4 C5 C6 C1 -57.3(2) . . . . ?
C6 C1 C2 C3 -55.3(2) . . . . ?
C6 C1 N1 P2 127.57(16) . . . . ?
C6 C1 N1 P1 -49.7(2) . . . . ?
C41 C46 C45 C44 0.1(3) . . . . ?
C46 C41 C42 C43 -0.7(3) . . . . ?
C46 C41 P2 C31 -148.83(16) . . . . ?
C46 C41 P2 N1 104.22(17) . . . . ?
C46 C45 C44 C43 -0.4(3) . . . . ?
C46 C45 C44 C47 -179.33(19) . . . . ?
C45 C44 C43 C42 0.2(3) . . . . ?
C44 C43 C42 C41 0.4(3) . . . . ?
C42 C41 C46 C45 0.5(3) . . . . ?
C42 C41 P2 C31 32.9(2) . . . . ?
C42 C41 P2 N1 -74.07(19) . . . . ?
C47 C44 C43 C42 179.12(19) . . . . ?
C31 C36 C35 C34 0.9(3) . . . . ?
C36 C31 C32 C33 -1.5(3) . . . . ?
C36 C31 P2 C41 42.02(19) . . . . ?
C36 C31 P2 N1 149.93(17) . . . . ?
C36 C35 C34 C33 -1.0(3) . . . . ?
C36 C35 C34 C37 179.5(2) . . . . ?
C35 C34 C33 C32 -0.1(3) . . . . ?
C34 C33 C32 C31 1.5(3) . . . . ?
C32 C31 C36 C35 0.4(3) . . . . ?
C32 C31 P2 C41 -146.27(18) . . . . ?
C32 C31 P2 N1 -38.35(19) . . . . ?
C37 C34 C33 C32 179.3(2) . . . . ?
C11 C16 C15 C14 -0.2(3) . . . . ?
C16 C11 C12 C13 -0.1(3) . . . . ?
C16 C11 P1 C21 -41.30(18) . . . . ?
C16 C11 P1 N1 67.65(17) . . . . ?
C16 C11 P1 O1 -163.0(5) . . . . ?
C16 C15 C14 C13 0.7(3) . . . . ?
C16 C15 C14 C17 -177.09(17) . . . . ?
C15 C14 C13 C12 -0.9(3) . . . . ?
C14 C13 C12 C11 0.6(3) . . . . ?
C12 C11 C16 C15 -0.1(3) . . . . ?
C12 C11 P1 C21 143.38(15) . . . . ?
C12 C11 P1 N1 -107.67(15) . . . . ?
C12 C11 P1 O1 21.7(5) . . . . ?
C17 C14 C13 C12 176.87(18) . . . . ?
C21 C26 C25 C24 -0.2(4) . . . . ?
C26 C21 C22 C23 0.2(3) . . . . ?
C26 C21 P1 C11 -33.1(2) . . . . ?
C26 C21 P1 N1 -141.97(18) . . . . ?
C26 C21 P1 O1 87.1(5) . . . . ?
C26 C25 C24 C23 0.1(3) . . . . ?
C26 C25 C24 C27 179.3(2) . . . . ?
C25 C24 C23 C22 0.1(3) . . . . ?
C24 C23 C22 C21 -0.2(3) . . . . ?
C22 C21 C26 C25 0.0(3) . . . . ?
C22 C21 P1 C11 156.18(16) . . . . ?
C22 C21 P1 N1 47.30(18) . . . . ?
C22 C21 P1 O1 -83.6(5) . . . . ?
C27 C24 C23 C22 -179.1(2) . . . . ?
N1 C1 C2 C3 176.48(17) . . . . ?
N1 C1 C6 C5 -176.88(17) . . . . ?
P2 C41 C46 C45 -177.92(16) . . . . ?
P2 C41 C42 C43 177.54(16) . . . . ?
P2 C31 C36 C35 172.36(16) . . . . ?
P2 C31 C32 C33 -173.59(17) . . . . ?
P2 N1 P1 C11 -60.32(13) . . . . ?
P2 N1 P1 C21 48.12(13) . . . . ?
P2 N1 P1 O1 175.5(5) . . . . ?
P1 C11 C16 C15 -175.38(14) . . . . ?
P1 C11 C12 C13 175.54(14) . . . . ?
P1 C21 C26 C25 -170.98(17) . . . . ?
P1 C21 C22 C23 171.34(15) . . . . ?
P1 N1 P2 C41 -134.10(11) . . . . ?
P1 N1 P2 C31 119.98(11) . . . . ?
